data_7205142
loop_
_publ_author_name
'Wang, Hailong'
'Wang, Kang'
'Sun, Daofeng'
'Ni, Zhong-Hai'
'Jiang, Jianzhuang'

_publ_section_title
;
 Synthesis, crystal structures, and luminescent properties of Cd(ii)
 coordination polymers assembled from asymmetric semi-rigid V-shaped
 multicarboxylate ligands
;
_journal_issue 1
_journal_name_full CrystEngComm
_journal_page_first 279
_journal_paper_doi 10.1039/c0ce00098a
_journal_volume 13
_journal_year 2011
_chemical_formula_sum 'C66 H47 Cd3 N6 O19'
_chemical_formula_weight 1565.30
_chemical_name_systematic
;
?
;
_space_group_IT_number 2
_symmetry_cell_setting triclinic
_symmetry_space_group_name_Hall '-P 1'
_symmetry_space_group_name_H-M 'P -1'
_atom_sites_solution_hydrogens geom
_atom_sites_solution_primary direct
_atom_sites_solution_secondary difmap
_audit_creation_method SHELXL-97
_cell_angle_alpha 66.948(2)
_cell_angle_beta 86.831(2)
_cell_angle_gamma 67.297(3)
_cell_formula_units_Z 2
_cell_length_a 13.511(3)
_cell_length_b 14.864(3)
_cell_length_c 17.527(3)
_cell_measurement_reflns_used 5999
_cell_measurement_temperature 298(2)
_cell_measurement_theta_max 27.5
_cell_measurement_theta_min 2.43
_cell_volume 2968.8(10)
_computing_cell_refinement 'SAINT-Plus (Bruker, 2001)'
_computing_data_collection 'APEX2 (Bruker, 2004)'
_computing_data_reduction SAINT-Plus
_computing_molecular_graphics 'XP (Sheldrick, 1998)'
_computing_publication_material XP
_computing_structure_refinement 'SHELXL-97 (Sheldrick, 1997)'
_computing_structure_solution 'SHELXL-97 (Sheldrick, 1997)'
_diffrn_ambient_temperature 298(2)
_diffrn_detector_area_resol_mean 0
_diffrn_measured_fraction_theta_full 0.977
_diffrn_measured_fraction_theta_max 0.977
_diffrn_measurement_device_type 'Bruker P4'
_diffrn_measurement_method '\w scans'
_diffrn_radiation_monochromator graphite
_diffrn_radiation_source 'fine-focus sealed tube'
_diffrn_radiation_type MoK\a
_diffrn_radiation_wavelength 0.71069
_diffrn_reflns_av_R_equivalents 0.0215
_diffrn_reflns_av_sigmaI/netI 0.0473
_diffrn_reflns_limit_h_max 16
_diffrn_reflns_limit_h_min -15
_diffrn_reflns_limit_k_max 17
_diffrn_reflns_limit_k_min -17
_diffrn_reflns_limit_l_max 20
_diffrn_reflns_limit_l_min -20
_diffrn_reflns_number 14304
_diffrn_reflns_theta_full 25.00
_diffrn_reflns_theta_max 25.00
_diffrn_reflns_theta_min 1.62
_diffrn_standards_interval_count 0
_diffrn_standards_interval_time 0
_diffrn_standards_number 0
_exptl_absorpt_coefficient_mu 1.150
_exptl_absorpt_correction_T_max 0.8937
_exptl_absorpt_correction_T_min 0.8027
_exptl_absorpt_correction_type multi-scan
_exptl_absorpt_process_details '(SADABS; Sheldrick, 2003)'
_exptl_crystal_colour colorless
_exptl_crystal_density_diffrn 1.751
_exptl_crystal_density_method 'not measured'
_exptl_crystal_description block
_exptl_crystal_F_000 1562
_exptl_crystal_size_max 0.20
_exptl_crystal_size_mid 0.13
_exptl_crystal_size_min 0.10
_refine_diff_density_max 2.846
_refine_diff_density_min -1.320
_refine_diff_density_rms 0.105
_refine_ls_extinction_method none
_refine_ls_goodness_of_fit_ref 1.106
_refine_ls_hydrogen_treatment constr
_refine_ls_matrix_type full
_refine_ls_number_parameters 847
_refine_ls_number_reflns 10205
_refine_ls_number_restraints 12
_refine_ls_restrained_S_all 1.843
_refine_ls_R_factor_all 0.0626
_refine_ls_R_factor_gt 0.0439
_refine_ls_shift/su_max 0.001
_refine_ls_shift/su_mean 0.000
_refine_ls_structure_factor_coef Fsqd
_refine_ls_weighting_details 'calc w=1/[\s^2^(Fo^2^)+(0.0668P)^2^+2.1076P] where P=(Fo^2^+2Fc^2^)/3'
_refine_ls_weighting_scheme calc
_refine_ls_wR_factor_gt 0.1175
_refine_ls_wR_factor_ref 0.1296
_reflns_number_gt 7825
_reflns_number_total 10205
_reflns_threshold_expression >2sigma(I)
_cod_data_source_file C0CE00098A.TXT
_cod_data_source_block 7
_cod_original_sg_symbol_Hall -P1
_cod_original_sg_symbol_H-M P-1
_cod_database_code 7205142

loop_
_symmetry_equiv_pos_as_xyz
'x, y, z'
'-x, -y, -z'

loop_
_atom_site_label
_atom_site_type_symbol
_atom_site_fract_x
_atom_site_fract_y
_atom_site_fract_z
_atom_site_U_iso_or_equiv
_atom_site_adp_type
_atom_site_occupancy
_atom_site_symmetry_multiplicity
_atom_site_calc_flag
_atom_site_refinement_flags
_atom_site_disorder_assembly
_atom_site_disorder_group
C1 C 0.1399(6) 0.3656(6) 0.3728(5) 0.0277(17) Uani 1 1 d . . .
C2 C 0.0686(6) 0.4419(6) 0.3010(5) 0.0296(18) Uani 1 1 d . . .
C3 C 0.1066(7) 0.4568(7) 0.2236(5) 0.037(2) Uani 1 1 d . . .
H3 H 0.0606 0.5082 0.1756 0.044 Uiso 1 1 calc R . .
C4 C 0.2120(7) 0.3963(7) 0.2167(6) 0.036(2) Uani 1 1 d . . .
H4 H 0.2359 0.4060 0.1644 0.043 Uiso 1 1 calc R . .
C5 C 0.2801(6) 0.3227(7) 0.2870(6) 0.035(2) Uani 1 1 d . . .
C6 C 0.2456(7) 0.3060(7) 0.3659(6) 0.036(2) Uani 1 1 d . . .
H6 H 0.2929 0.2555 0.4134 0.043 Uiso 1 1 calc R . .
C7 C 0.0979(6) 0.3393(7) 0.4566(5) 0.0320(19) Uani 1 1 d . . .
C8 C -0.0444(7) 0.5127(7) 0.3058(6) 0.036(2) Uani 1 1 d . . .
C9 C 0.4760(6) 0.2447(7) 0.3098(5) 0.0320(19) Uani 1 1 d . . .
C10 C 0.4853(6) 0.3242(7) 0.3281(5) 0.035(2) Uani 1 1 d . . .
H10 H 0.4244 0.3841 0.3238 0.042 Uiso 1 1 calc R . .
C11 C 0.5863(6) 0.3127(7) 0.3528(5) 0.0322(19) Uani 1 1 d . . .
H11 H 0.5933 0.3660 0.3644 0.039 Uiso 1 1 calc R . .
C12 C 0.6775(6) 0.2230(7) 0.3605(5) 0.0303(18) Uani 1 1 d . . .
C13 C 0.6652(6) 0.1448(7) 0.3430(5) 0.0335(19) Uani 1 1 d . . .
H13 H 0.7253 0.0833 0.3493 0.040 Uiso 1 1 calc R . .
C14 C 0.5647(7) 0.1568(7) 0.3165(6) 0.038(2) Uani 1 1 d . . .
H14 H 0.5578 0.1046 0.3031 0.046 Uiso 1 1 calc R . .
C15 C -0.2119(6) 0.2120(7) 0.3839(5) 0.0328(19) Uani 1 1 d . . .
C16 C 0.3112(6) -0.0372(7) 0.8303(5) 0.0305(18) Uani 1 1 d . . .
C17 C 0.3549(7) -0.1414(7) 0.8921(5) 0.0335(19) Uani 1 1 d . . .
H17 H 0.4193 -0.1654 0.9246 0.040 Uiso 1 1 calc R . .
C18 C 0.3021(7) -0.2079(7) 0.9042(5) 0.0348(19) Uani 1 1 d . . .
C19 C 0.2076(7) -0.1753(7) 0.8559(6) 0.038(2) Uani 1 1 d . . .
H19 H 0.1732 -0.2214 0.8647 0.046 Uiso 1 1 calc R . .
C20 C 0.1652(7) -0.0744(7) 0.7950(6) 0.036(2) Uani 1 1 d . . .
H20 H 0.1021 -0.0527 0.7619 0.044 Uiso 1 1 calc R . .
C21 C 0.2143(6) -0.0036(6) 0.7815(5) 0.0283(17) Uani 1 1 d . . .
C22 C 0.1605(6) 0.1084(7) 0.7179(5) 0.0301(18) Uani 1 1 d . . .
C23 C 0.3740(7) 0.0319(7) 0.8172(6) 0.036(2) Uani 1 1 d . . .
C24 C 0.3596(7) -0.3955(6) 0.9502(5) 0.0323(18) Uani 1 1 d . . .
C25 C 0.3830(7) -0.3958(7) 0.8729(6) 0.039(2) Uani 1 1 d . . .
H25 H 0.3881 -0.3364 0.8304 0.047 Uiso 1 1 calc R . .
C26 C 0.3990(7) -0.4856(7) 0.8591(6) 0.039(2) Uani 1 1 d . . .
H26 H 0.4133 -0.4854 0.8065 0.047 Uiso 1 1 calc R . .
C27 C 0.3942(6) -0.5763(7) 0.9222(6) 0.035(2) Uani 1 1 d . . .
C28 C 0.3714(7) -0.5750(7) 0.9994(6) 0.042(2) Uani 1 1 d . . .
H28 H 0.3672 -0.6347 1.0420 0.050 Uiso 1 1 calc R . .
C29 C 0.3547(7) -0.4850(7) 1.0145(6) 0.040(2) Uani 1 1 d . . .
H29 H 0.3404 -0.4849 1.0670 0.048 Uiso 1 1 calc R . .
C30 C 0.4118(7) -0.6707(8) 0.9028(7) 0.045(2) Uani 1 1 d . . .
C31 C -0.0887(8) 0.3452(9) 0.2086(7) 0.053(3) Uani 1 1 d . . .
H31 H -0.1540 0.3797 0.2252 0.063 Uiso 1 1 calc R . .
C32 C -0.0779(9) 0.3755(10) 0.1230(7) 0.059(3) Uani 1 1 d . . .
H32 H -0.1361 0.4274 0.0836 0.071 Uiso 1 1 calc R . .
C33 C 0.0174(10) 0.3288(10) 0.0987(7) 0.061(3) Uani 1 1 d . . .
H33 H 0.0258 0.3501 0.0421 0.073 Uiso 1 1 calc R . .
C34 C 0.1049(8) 0.2480(8) 0.1580(6) 0.045(2) Uani 1 1 d . . .
C35 C 0.2112(9) 0.1945(10) 0.1370(7) 0.059(3) Uani 1 1 d . . .
H35 H 0.2229 0.2113 0.0812 0.071 Uiso 1 1 calc R . .
C36 C 0.2924(9) 0.1215(9) 0.1966(7) 0.056(3) Uani 1 1 d . . .
H36 H 0.3596 0.0886 0.1816 0.068 Uiso 1 1 calc R . .
C37 C 0.2776(7) 0.0933(8) 0.2829(6) 0.042(2) Uani 1 1 d . . .
C38 C 0.3628(8) 0.0230(8) 0.3457(7) 0.053(3) Uani 1 1 d . . .
H38 H 0.4313 -0.0087 0.3319 0.063 Uiso 1 1 calc R . .
C39 C 0.3461(8) 0.0009(9) 0.4268(8) 0.058(3) Uani 1 1 d . . .
H39 H 0.4024 -0.0460 0.4692 0.070 Uiso 1 1 calc R . .
C40 C 0.2414(7) 0.0505(9) 0.4451(7) 0.053(3) Uani 1 1 d . . .
H40 H 0.2300 0.0355 0.5008 0.064 Uiso 1 1 calc R . .
C41 C 0.1753(7) 0.1420(7) 0.3059(6) 0.0346(19) Uani 1 1 d . . .
C42 C 0.0868(7) 0.2211(7) 0.2419(6) 0.036(2) Uani 1 1 d . . .
C43 C 0.0236(9) 0.2543(8) 0.8314(6) 0.052(3) Uani 1 1 d . . .
H43 H 0.0983 0.2323 0.8354 0.062 Uiso 1 1 calc R . .
C44 C -0.0267(10) 0.2417(9) 0.9041(7) 0.061(3) Uani 1 1 d . . .
H44 H 0.0135 0.2138 0.9555 0.074 Uiso 1 1 calc R . .
C45 C -0.1354(10) 0.2708(9) 0.8988(7) 0.065(3) Uani 1 1 d . . .
H45 H -0.1696 0.2604 0.9472 0.078 Uiso 1 1 calc R . .
C46 C -0.1959(8) 0.3157(8) 0.8222(7) 0.053(3) Uani 1 1 d . . .
C47 C -0.3100(9) 0.3490(9) 0.8110(9) 0.063(3) Uani 1 1 d . . .
H47 H -0.3472 0.3388 0.8578 0.075 Uiso 1 1 calc R . .
C48 C -0.3646(9) 0.3936(9) 0.7368(9) 0.062(3) Uani 1 1 d . . .
H48 H -0.4390 0.4139 0.7323 0.075 Uiso 1 1 calc R . .
C49 C -0.3105(8) 0.4118(8) 0.6615(7) 0.050(3) Uani 1 1 d . . .
C50 C -0.3653(9) 0.4616(9) 0.5822(9) 0.064(3) Uani 1 1 d . . .
H50 H -0.4399 0.4835 0.5756 0.077 Uiso 1 1 calc R . .
C51 C -0.3109(9) 0.4789(9) 0.5138(8) 0.061(3) Uani 1 1 d . . .
H51 H -0.3480 0.5143 0.4605 0.074 Uiso 1 1 calc R . .
C52 C -0.1973(8) 0.4422(8) 0.5249(7) 0.052(3) Uani 1 1 d . . .
C53 C -0.1985(7) 0.3787(7) 0.6689(6) 0.041(2) Uani 1 1 d . . .
C54 C -0.1397(7) 0.3282(7) 0.7502(6) 0.040(2) Uani 1 1 d . . .
C55 C 0.4959(12) 0.2535(10) 0.6292(8) 0.075(4) Uani 1 1 d . . .
H55 H 0.4212 0.2809 0.6183 0.090 Uiso 1 1 calc R . .
C56 C 0.5559(19) 0.2644(12) 0.5631(9) 0.103(6) Uani 1 1 d . . .
H56 H 0.5223 0.2965 0.5088 0.123 Uiso 1 1 calc R . .
C57 C 0.6645(19) 0.2282(12) 0.5775(10) 0.103(7) Uani 1 1 d . . .
H57 H 0.7054 0.2378 0.5329 0.124 Uiso 1 1 calc R . .
C58 C 0.7161(12) 0.1754(10) 0.6608(9) 0.071(4) Uani 1 1 d . . .
C59 C 0.8263(14) 0.1352(13) 0.6823(13) 0.099(6) Uani 1 1 d . . .
H59 H 0.8712 0.1413 0.6401 0.119 Uiso 1 1 calc R . .
C60 C 0.8704(11) 0.0881(13) 0.7612(14) 0.096(6) Uani 1 1 d . . .
H60 H 0.9443 0.0660 0.7728 0.115 Uiso 1 1 calc R . .
C61 C 0.8066(9) 0.0715(10) 0.8269(10) 0.070(4) Uani 1 1 d . . .
C62 C 0.8478(10) 0.0181(12) 0.9134(13) 0.096(5) Uani 1 1 d . . .
H62 H 0.9213 -0.0068 0.9291 0.115 Uiso 1 1 calc R . .
C63 C 0.7813(13) 0.0043(13) 0.9712(11) 0.104(5) Uani 1 1 d . . .
H63 H 0.8086 -0.0323 1.0273 0.125 Uiso 1 1 calc R . .
C64 C 0.6705(11) 0.0441(10) 0.9485(8) 0.074(4) Uani 1 1 d . . .
H64 H 0.6249 0.0335 0.9898 0.089 Uiso 1 1 calc R . .
C65 C 0.6947(7) 0.1096(7) 0.8096(6) 0.042(2) Uani 1 1 d . . .
C66 C 0.6484(9) 0.1645(8) 0.7249(7) 0.047(3) Uani 1 1 d . . .
N1 N -0.0087(6) 0.2689(6) 0.2664(5) 0.0375(17) Uani 1 1 d . . .
N2 N 0.1574(6) 0.1182(6) 0.3868(5) 0.0377(17) Uani 1 1 d . . .
N3 N -0.1434(6) 0.3921(6) 0.6011(5) 0.0406(18) Uani 1 1 d . . .
N4 N -0.0303(6) 0.2962(6) 0.7567(5) 0.0400(18) Uani 1 1 d . . .
N5 N 0.5400(7) 0.2054(6) 0.7086(5) 0.046(2) Uani 1 1 d . . .
N6 N 0.6295(6) 0.0960(6) 0.8704(5) 0.0425(18) Uani 1 1 d . . .
O1 O 0.1405(5) 0.3487(6) 0.5130(4) 0.0459(16) Uani 1 1 d . . .
O2 O 0.0232(4) 0.3055(5) 0.4688(4) 0.0349(13) Uani 1 1 d . . .
O3 O -0.0599(5) 0.5383(5) 0.3675(4) 0.0397(14) Uani 1 1 d . . .
O4 O -0.1159(5) 0.5421(6) 0.2491(4) 0.0555(19) Uani 1 1 d . . .
O5 O 0.3803(4) 0.2538(6) 0.2771(4) 0.0477(18) Uani 1 1 d . . .
O6 O -0.2022(4) 0.2876(5) 0.3946(4) 0.0442(16) Uani 1 1 d . . .
O7 O -0.1310(5) 0.1299(5) 0.3916(4) 0.0427(15) Uani 1 1 d . . .
O8 O 0.1924(5) 0.1779(5) 0.7149(4) 0.0390(14) Uani 1 1 d . . .
O9 O 0.0805(5) 0.1329(5) 0.6688(4) 0.0425(15) Uani 1 1 d . . .
O10 O 0.4257(5) 0.0458(6) 0.7566(4) 0.0535(18) Uani 1 1 d . . .
O11 O 0.3702(6) 0.0682(6) 0.8710(4) 0.0571(19) Uani 1 1 d . . .
O12 O 0.3459(5) -0.3095(5) 0.9689(4) 0.0407(15) Uani 1 1 d . . .
O13 O 0.3987(7) -0.7507(6) 0.9553(6) 0.071(2) Uani 1 1 d . . .
O14 O 0.4380(6) 0.3346(6) 0.8318(5) 0.063(2) Uani 1 1 d . . .
O15 O 0.0208(5) 0.0858(5) 0.5477(4) 0.0455(16) Uani 1 1 d D . .
H15A H 0.0475 0.1083 0.5754 0.068 Uiso 1 1 d RD . .
H15B H 0.0575 0.0203 0.5603 0.068 Uiso 1 1 d RD . .
O16 O 0.2908(6) 0.2995(6) 0.7310(6) 0.081(3) Uani 1 1 d D . .
H16A H 0.2286 0.3402 0.7035 0.121 Uiso 1 1 d RD . .
H16B H 0.2825 0.2720 0.7827 0.121 Uiso 1 1 d RD . .
O17 O 0.8408(7) 0.6610(10) 0.0745(6) 0.113(4) Uani 1 1 d D . .
H17A H 0.8564 0.6066 0.1207 0.170 Uiso 1 1 d RD . .
H17B H 0.8739 0.6415 0.0371 0.170 Uiso 1 1 d RD . .
O18 O 0.3458(8) 0.1364(10) 0.5775(6) 0.118(4) Uani 1 1 d D . .
H18C H 0.3177 0.2336 0.5885 0.177 Uiso 1 1 d RD . .
H18D H 0.3778 0.0808 0.6212 0.177 Uiso 1 1 d RD . .
O19 O 0.6442(10) 0.5115(10) 0.3318(8) 0.125(4) Uani 1 1 d . . .
H19A H 0.6958 0.4504 0.3482 0.188 Uiso 1 1 d R . .
H19B H 0.6701 0.5575 0.3056 0.188 Uiso 1 1 d R . .
Cd1 Cd 0.04181(5) 0.32279(5) 0.62212(4) 0.0333(2) Uani 1 1 d . . .
Cd2 Cd -0.01472(5) 0.20952(5) 0.41115(4) 0.0351(2) Uani 1 1 d . . .
Cd3 Cd 0.44447(5) 0.18595(6) 0.82518(5) 0.0425(2) Uani 1 1 d . . .

loop_
_atom_site_aniso_label
_atom_site_aniso_U_11
_atom_site_aniso_U_22
_atom_site_aniso_U_33
_atom_site_aniso_U_23
_atom_site_aniso_U_13
_atom_site_aniso_U_12
C1 0.026(4) 0.031(4) 0.032(4) -0.015(4) 0.006(3) -0.015(3)
C2 0.027(4) 0.030(4) 0.034(5) -0.016(4) 0.002(3) -0.010(3)
C3 0.038(5) 0.036(5) 0.032(5) -0.011(4) 0.006(4) -0.015(4)
C4 0.041(5) 0.037(5) 0.032(5) -0.013(4) 0.012(4) -0.020(4)
C5 0.023(4) 0.043(5) 0.052(6) -0.030(5) 0.010(4) -0.016(4)
C6 0.028(4) 0.042(5) 0.039(5) -0.019(4) -0.001(4) -0.012(4)
C7 0.030(4) 0.030(5) 0.035(5) -0.016(4) 0.003(4) -0.007(4)
C8 0.035(5) 0.029(5) 0.038(5) -0.010(4) 0.008(4) -0.012(4)
C9 0.021(4) 0.046(5) 0.037(5) -0.023(4) 0.012(3) -0.016(4)
C10 0.026(4) 0.037(5) 0.044(5) -0.022(4) 0.007(4) -0.008(4)
C11 0.034(4) 0.033(5) 0.034(5) -0.016(4) 0.007(4) -0.015(4)
C12 0.024(4) 0.042(5) 0.029(4) -0.017(4) 0.007(3) -0.015(4)
C13 0.025(4) 0.034(5) 0.038(5) -0.014(4) 0.005(3) -0.008(4)
C14 0.035(5) 0.041(5) 0.044(5) -0.023(5) 0.007(4) -0.015(4)
C15 0.029(4) 0.043(5) 0.030(5) -0.014(4) 0.008(3) -0.018(4)
C16 0.027(4) 0.034(5) 0.029(4) -0.014(4) 0.003(3) -0.010(4)
C17 0.033(4) 0.034(5) 0.033(5) -0.014(4) -0.001(4) -0.010(4)
C18 0.040(5) 0.030(5) 0.029(5) -0.012(4) 0.007(4) -0.010(4)
C19 0.037(5) 0.033(5) 0.042(5) -0.011(4) 0.005(4) -0.017(4)
C20 0.026(4) 0.037(5) 0.048(6) -0.021(5) 0.002(4) -0.010(4)
C21 0.024(4) 0.029(4) 0.030(4) -0.012(4) 0.007(3) -0.010(3)
C22 0.025(4) 0.035(5) 0.034(5) -0.018(4) 0.005(3) -0.010(4)
C23 0.031(4) 0.032(5) 0.042(5) -0.012(4) -0.005(4) -0.011(4)
C24 0.038(5) 0.024(4) 0.031(5) -0.007(4) 0.002(4) -0.012(4)
C25 0.042(5) 0.030(5) 0.039(5) -0.009(4) 0.010(4) -0.014(4)
C26 0.045(5) 0.035(5) 0.040(5) -0.018(4) 0.010(4) -0.015(4)
C27 0.027(4) 0.034(5) 0.048(6) -0.022(4) 0.003(4) -0.010(4)
C28 0.044(5) 0.026(5) 0.045(6) -0.006(4) 0.002(4) -0.012(4)
C29 0.046(5) 0.041(5) 0.030(5) -0.010(4) 0.005(4) -0.017(4)
C30 0.028(5) 0.035(5) 0.071(7) -0.023(5) -0.008(4) -0.008(4)
C31 0.045(6) 0.053(6) 0.054(7) -0.015(5) -0.005(5) -0.018(5)
C32 0.057(7) 0.064(7) 0.051(7) -0.016(6) -0.007(5) -0.025(6)
C33 0.077(8) 0.072(8) 0.043(6) -0.021(6) 0.008(6) -0.040(7)
C34 0.054(6) 0.052(6) 0.042(6) -0.024(5) 0.011(5) -0.029(5)
C35 0.070(8) 0.075(8) 0.049(7) -0.037(6) 0.027(6) -0.034(7)
C36 0.051(6) 0.067(8) 0.067(8) -0.042(7) 0.027(6) -0.027(6)
C37 0.040(5) 0.040(5) 0.054(6) -0.025(5) 0.019(4) -0.019(4)
C38 0.038(5) 0.045(6) 0.078(8) -0.032(6) 0.020(5) -0.013(5)
C39 0.029(5) 0.049(6) 0.073(8) -0.014(6) 0.000(5) -0.002(5)
C40 0.034(5) 0.059(7) 0.049(6) -0.009(5) 0.004(4) -0.014(5)
C41 0.033(5) 0.033(5) 0.043(5) -0.016(4) 0.010(4) -0.018(4)
C42 0.038(5) 0.036(5) 0.043(5) -0.021(4) 0.008(4) -0.020(4)
C43 0.058(6) 0.045(6) 0.045(6) -0.017(5) 0.011(5) -0.015(5)
C44 0.072(8) 0.060(7) 0.041(6) -0.016(6) 0.010(5) -0.020(6)
C45 0.081(9) 0.057(7) 0.055(7) -0.020(6) 0.036(6) -0.031(6)
C46 0.054(6) 0.044(6) 0.068(8) -0.028(6) 0.029(6) -0.024(5)
C47 0.052(7) 0.057(7) 0.085(9) -0.035(7) 0.041(7) -0.025(6)
C48 0.035(6) 0.052(7) 0.109(11) -0.040(7) 0.036(6) -0.023(5)
C49 0.035(5) 0.035(5) 0.080(8) -0.027(6) 0.007(5) -0.011(4)
C50 0.036(6) 0.050(7) 0.111(11) -0.041(7) 0.004(6) -0.010(5)
C51 0.043(6) 0.054(7) 0.072(8) -0.023(6) -0.009(6) -0.004(5)
C52 0.041(6) 0.045(6) 0.060(7) -0.015(5) -0.004(5) -0.011(5)
C53 0.037(5) 0.027(5) 0.060(6) -0.022(5) 0.014(4) -0.011(4)
C54 0.043(5) 0.032(5) 0.047(6) -0.020(4) 0.017(4) -0.012(4)
C55 0.108(11) 0.055(8) 0.053(8) -0.017(6) -0.004(7) -0.026(7)
C56 0.20(2) 0.065(10) 0.044(8) -0.024(7) 0.033(11) -0.053(12)
C57 0.199(19) 0.069(10) 0.069(11) -0.046(9) 0.084(13) -0.072(12)
C58 0.103(11) 0.052(7) 0.084(10) -0.042(7) 0.057(8) -0.048(7)
C59 0.092(12) 0.089(12) 0.150(16) -0.075(12) 0.089(12) -0.052(10)
C60 0.043(7) 0.088(12) 0.186(18) -0.081(13) 0.050(10) -0.033(8)
C61 0.036(6) 0.057(7) 0.125(12) -0.052(8) 0.014(7) -0.012(5)
C62 0.036(7) 0.082(11) 0.160(17) -0.061(11) -0.020(9) 0.001(7)
C63 0.077(11) 0.099(12) 0.089(12) -0.026(10) -0.036(9) 0.006(9)
C64 0.073(8) 0.069(8) 0.051(7) -0.012(7) -0.003(6) -0.010(7)
C65 0.033(5) 0.039(5) 0.065(7) -0.030(5) 0.021(4) -0.017(4)
C66 0.062(7) 0.041(6) 0.055(7) -0.032(5) 0.030(5) -0.027(5)
N1 0.035(4) 0.037(4) 0.042(4) -0.016(4) 0.003(3) -0.016(3)
N2 0.031(4) 0.038(4) 0.040(4) -0.012(4) 0.010(3) -0.014(3)
N3 0.031(4) 0.032(4) 0.049(5) -0.012(4) 0.002(3) -0.006(3)
N4 0.042(4) 0.035(4) 0.037(5) -0.013(4) 0.010(3) -0.012(3)
N5 0.063(6) 0.041(5) 0.038(5) -0.018(4) 0.007(4) -0.021(4)
N6 0.040(4) 0.039(4) 0.040(5) -0.014(4) 0.006(3) -0.009(3)
O1 0.053(4) 0.063(5) 0.038(4) -0.028(3) 0.011(3) -0.031(3)
O2 0.036(3) 0.033(3) 0.035(3) -0.013(3) 0.009(3) -0.015(3)
O3 0.044(4) 0.037(4) 0.036(3) -0.015(3) 0.013(3) -0.014(3)
O4 0.034(4) 0.062(5) 0.053(4) -0.023(4) -0.008(3) 0.001(3)
O5 0.022(3) 0.072(5) 0.073(5) -0.054(4) 0.013(3) -0.017(3)
O6 0.027(3) 0.051(4) 0.064(4) -0.034(4) 0.005(3) -0.014(3)
O7 0.025(3) 0.042(4) 0.059(4) -0.021(3) 0.001(3) -0.010(3)
O8 0.034(3) 0.031(3) 0.047(4) -0.009(3) -0.006(3) -0.012(3)
O9 0.040(4) 0.037(4) 0.045(4) -0.014(3) -0.010(3) -0.011(3)
O10 0.039(4) 0.061(5) 0.062(5) -0.023(4) 0.019(3) -0.026(3)
O11 0.084(5) 0.071(5) 0.043(4) -0.026(4) 0.009(4) -0.055(4)
O12 0.057(4) 0.028(3) 0.033(3) -0.010(3) 0.001(3) -0.015(3)
O13 0.086(6) 0.044(5) 0.095(6) -0.033(5) 0.012(5) -0.031(4)
O14 0.074(5) 0.053(5) 0.077(6) -0.042(4) 0.013(4) -0.025(4)
O15 0.053(4) 0.043(4) 0.043(4) -0.020(3) 0.005(3) -0.020(3)
O16 0.041(4) 0.054(5) 0.138(8) -0.040(5) -0.023(4) -0.003(4)
O17 0.072(6) 0.188(12) 0.057(6) -0.016(7) 0.015(5) -0.065(7)
O18 0.091(7) 0.157(11) 0.073(7) -0.055(7) 0.006(5) -0.006(7)
O19 0.122(9) 0.105(9) 0.144(11) -0.041(8) 0.001(8) -0.047(7)
Cd1 0.0286(3) 0.0320(4) 0.0327(4) -0.0098(3) 0.0042(3) -0.0086(3)
Cd2 0.0253(3) 0.0436(4) 0.0405(4) -0.0205(3) 0.0066(3) -0.0145(3)
Cd3 0.0314(4) 0.0405(4) 0.0656(5) -0.0300(4) 0.0142(3) -0.0167(3)

loop_
_atom_type_symbol
_atom_type_description
_atom_type_scat_dispersion_real
_atom_type_scat_dispersion_imag
_atom_type_scat_source
C C 0.0033 0.0016 'International Tables Vol C Tables 4.2.6.8 and 6.1.1.4'
H H 0.0000 0.0000 'International Tables Vol C Tables 4.2.6.8 and 6.1.1.4'
N N 0.0061 0.0033 'International Tables Vol C Tables 4.2.6.8 and 6.1.1.4'
O O 0.0106 0.0060 'International Tables Vol C Tables 4.2.6.8 and 6.1.1.4'
Cd Cd -0.8075 1.2024 'International Tables Vol C Tables 4.2.6.8 and 6.1.1.4'

loop_
_geom_angle_atom_site_label_1
_geom_angle_atom_site_label_2
_geom_angle_atom_site_label_3
_geom_angle
_geom_angle_site_symmetry_1
_geom_angle_site_symmetry_3
_geom_angle_publ_flag
C6 C1 C2 120.3(7) . . ?
C6 C1 C7 119.7(7) . . ?
C2 C1 C7 119.6(7) . . ?
C3 C2 C1 118.6(7) . . ?
C3 C2 C8 119.3(8) . . ?
C1 C2 C8 122.0(7) . . ?
C2 C3 C4 121.1(8) . . ?
C2 C3 H3 119.4 . . ?
C4 C3 H3 119.4 . . ?
C5 C4 C3 119.5(8) . . ?
C5 C4 H4 120.3 . . ?
C3 C4 H4 120.3 . . ?
C4 C5 C6 121.2(8) . . ?
C4 C5 O5 117.5(8) . . ?
C6 C5 O5 120.6(8) . . ?
C1 C6 C5 119.3(8) . . ?
C1 C6 H6 120.4 . . ?
C5 C6 H6 120.4 . . ?
O1 C7 O2 122.0(8) . . ?
O1 C7 C1 118.5(7) . . ?
O2 C7 C1 119.4(7) . . ?
O4 C8 O3 124.5(8) . . ?
O4 C8 C2 118.3(8) . . ?
O3 C8 C2 117.2(8) . . ?
C14 C9 O5 116.1(7) . . ?
C14 C9 C10 120.6(8) . . ?
O5 C9 C10 123.0(7) . . ?
C11 C10 C9 119.0(8) . . ?
C11 C10 H10 120.5 . . ?
C9 C10 H10 120.5 . . ?
C10 C11 C12 121.1(8) . . ?
C10 C11 H11 119.4 . . ?
C12 C11 H11 119.4 . . ?
C13 C12 C11 118.4(7) . . ?
C13 C12 C15 120.1(7) . 1_655 ?
C11 C12 C15 121.4(8) . 1_655 ?
C12 C13 C14 120.8(8) . . ?
C12 C13 H13 119.6 . . ?
C14 C13 H13 119.6 . . ?
C9 C14 C13 120.1(8) . . ?
C9 C14 H14 120.0 . . ?
C13 C14 H14 120.0 . . ?
O7 C15 O6 120.9(7) . . ?
O7 C15 C12 120.3(8) . 1_455 ?
O6 C15 C12 118.8(7) . 1_455 ?
O7 C15 Cd2 62.4(4) . . ?
O6 C15 Cd2 58.6(4) . . ?
C12 C15 Cd2 174.1(6) 1_455 . ?
C17 C16 C21 118.9(7) . . ?
C17 C16 C23 117.8(7) . . ?
C21 C16 C23 123.3(7) . . ?
C18 C17 C16 119.7(8) . . ?
C18 C17 H17 120.2 . . ?
C16 C17 H17 120.2 . . ?
C17 C18 C19 121.5(8) . . ?
C17 C18 O12 117.9(8) . . ?
C19 C18 O12 120.6(8) . . ?
C20 C19 C18 119.1(8) . . ?
C20 C19 H19 120.4 . . ?
C18 C19 H19 120.4 . . ?
C19 C20 C21 121.5(8) . . ?
C19 C20 H20 119.2 . . ?
C21 C20 H20 119.2 . . ?
C20 C21 C16 119.3(8) . . ?
C20 C21 C22 119.4(7) . . ?
C16 C21 C22 121.3(7) . . ?
O8 C22 O9 120.0(8) . . ?
O8 C22 C21 120.3(7) . . ?
O9 C22 C21 119.6(7) . . ?
O10 C23 O11 125.6(8) . . ?
O10 C23 C16 118.5(8) . . ?
O11 C23 C16 115.9(8) . . ?
C25 C24 O12 122.2(8) . . ?
C25 C24 C29 120.6(8) . . ?
O12 C24 C29 117.1(7) . . ?
C24 C25 C26 119.2(8) . . ?
C24 C25 H25 120.4 . . ?
C26 C25 H25 120.4 . . ?
C25 C26 C27 121.4(8) . . ?
C25 C26 H26 119.3 . . ?
C27 C26 H26 119.3 . . ?
C28 C27 C26 118.6(8) . . ?
C28 C27 C30 122.7(9) . . ?
C26 C27 C30 118.7(8) . . ?
C27 C28 C29 120.8(8) . . ?
C27 C28 H28 119.6 . . ?
C29 C28 H28 119.6 . . ?
C24 C29 C28 119.3(8) . . ?
C24 C29 H29 120.4 . . ?
C28 C29 H29 120.4 . . ?
O14 C30 O13 121.7(9) 1_545 . ?
O14 C30 C27 117.3(9) 1_545 . ?
O13 C30 C27 121.0(10) . . ?
N1 C31 C32 122.0(10) . . ?
N1 C31 H31 119.0 . . ?
C32 C31 H31 119.0 . . ?
C33 C32 C31 119.3(10) . . ?
C33 C32 H32 120.4 . . ?
C31 C32 H32 120.4 . . ?
C32 C33 C34 120.6(10) . . ?
C32 C33 H33 119.7 . . ?
C34 C33 H33 119.7 . . ?
C42 C34 C33 116.5(9) . . ?
C42 C34 C35 119.4(9) . . ?
C33 C34 C35 124.1(9) . . ?
C36 C35 C34 121.1(9) . . ?
C36 C35 H35 119.4 . . ?
C34 C35 H35 119.4 . . ?
C35 C36 C37 121.1(9) . . ?
C35 C36 H36 119.4 . . ?
C37 C36 H36 119.4 . . ?
C38 C37 C41 118.4(9) . . ?
C38 C37 C36 121.9(9) . . ?
C41 C37 C36 119.6(9) . . ?
C39 C38 C37 120.1(9) . . ?
C39 C38 H38 119.9 . . ?
C37 C38 H38 119.9 . . ?
C38 C39 C40 118.3(10) . . ?
C38 C39 H39 120.9 . . ?
C40 C39 H39 120.9 . . ?
N2 C40 C39 123.5(10) . . ?
N2 C40 H40 118.2 . . ?
C39 C40 H40 118.2 . . ?
N2 C41 C37 121.7(8) . . ?
N2 C41 C42 118.5(7) . . ?
C37 C41 C42 119.8(8) . . ?
N1 C42 C34 122.9(8) . . ?
N1 C42 C41 118.0(8) . . ?
C34 C42 C41 119.0(8) . . ?
N4 C43 C44 122.8(10) . . ?
N4 C43 H43 118.6 . . ?
C44 C43 H43 118.6 . . ?
C45 C44 C43 118.9(11) . . ?
C45 C44 H44 120.5 . . ?
C43 C44 H44 120.5 . . ?
C44 C45 C46 120.7(10) . . ?
C44 C45 H45 119.7 . . ?
C46 C45 H45 119.7 . . ?
C45 C46 C54 117.5(10) . . ?
C45 C46 C47 124.4(10) . . ?
C54 C46 C47 118.1(11) . . ?
C48 C47 C46 122.4(10) . . ?
C48 C47 H47 118.8 . . ?
C46 C47 H47 118.8 . . ?
C47 C48 C49 121.1(10) . . ?
C47 C48 H48 119.5 . . ?
C49 C48 H48 119.5 . . ?
C50 C49 C53 118.1(10) . . ?
C50 C49 C48 122.9(10) . . ?
C53 C49 C48 119.0(10) . . ?
C51 C50 C49 120.4(10) . . ?
C51 C50 H50 119.8 . . ?
C49 C50 H50 119.8 . . ?
C50 C51 C52 119.1(11) . . ?
C50 C51 H51 120.4 . . ?
C52 C51 H51 120.4 . . ?
N3 C52 C51 121.0(10) . . ?
N3 C53 C49 121.7(9) . . ?
N3 C53 C54 118.9(8) . . ?
C49 C53 C54 119.3(9) . . ?
N4 C54 C46 121.2(9) . . ?
N4 C54 C53 118.8(8) . . ?
C46 C54 C53 120.0(9) . . ?
N5 C55 C56 122.9(15) . . ?
N5 C55 H55 118.5 . . ?
C56 C55 H55 118.5 . . ?
C57 C56 C55 119.5(16) . . ?
C57 C56 H56 120.3 . . ?
C55 C56 H56 120.3 . . ?
C56 C57 C58 120.2(13) . . ?
C56 C57 H57 119.9 . . ?
C58 C57 H57 119.9 . . ?
C59 C58 C66 118.7(14) . . ?
C59 C58 C57 124.8(14) . . ?
C66 C58 C57 116.5(14) . . ?
C60 C59 C58 122.4(13) . . ?
C60 C59 H59 118.8 . . ?
C58 C59 H59 118.8 . . ?
C59 C60 C61 120.7(14) . . ?
C59 C60 H60 119.6 . . ?
C61 C60 H60 119.6 . . ?
C65 C61 C60 119.8(14) . . ?
C65 C61 C62 115.9(12) . . ?
C60 C61 C62 124.4(13) . . ?
C63 C62 C61 120.0(12) . . ?
C63 C62 H62 120.0 . . ?
C61 C62 H62 120.0 . . ?
C62 C63 C64 120.5(14) . . ?
C62 C63 H63 119.8 . . ?
C64 C63 H63 119.8 . . ?
N6 C64 C63 121.3(13) . . ?
N6 C64 H64 119.3 . . ?
C63 C64 H64 119.3 . . ?
N6 C65 C61 122.3(11) . . ?
N6 C65 C66 119.1(8) . . ?
C61 C65 C66 118.6(10) . . ?
N5 C66 C58 122.0(11) . . ?
N5 C66 C65 118.4(8) . . ?
C58 C66 C65 119.6(11) . . ?
C31 N1 C42 118.6(8) . . ?
C31 N1 Cd2 125.9(7) . . ?
C42 N1 Cd2 115.4(6) . . ?
C40 N2 C41 117.9(8) . . ?
C40 N2 Cd2 125.6(6) . . ?
C41 N2 Cd2 116.3(6) . . ?
C52 N3 C53 119.6(8) . . ?
C52 N3 Cd1 122.1(6) . . ?
C53 N3 Cd1 118.3(6) . . ?
C43 N4 C54 118.9(8) . . ?
C43 N4 Cd1 128.0(6) . . ?
C54 N4 Cd1 113.0(6) . . ?
C55 N5 C66 118.9(10) . . ?
C55 N5 Cd3 125.4(8) . . ?
C66 N5 Cd3 115.7(6) . . ?
C64 N6 C65 120.1(9) . . ?
C64 N6 Cd3 124.4(7) . . ?
C65 N6 Cd3 115.2(6) . . ?
C7 O1 Cd1 107.6(5) . . ?
C7 O2 Cd2 129.3(5) . . ?
C8 O3 Cd1 127.2(6) . 2_566 ?
C9 O5 C5 121.9(6) . . ?
C15 O6 Cd2 93.7(5) . . ?
C15 O7 Cd2 90.2(5) . . ?
C22 O8 Cd1 94.7(5) . . ?
C22 O9 Cd1 91.0(5) . . ?
C23 O11 Cd3 107.8(6) . . ?
C24 O12 C18 117.5(6) . . ?
C30 O14 Cd3 105.9(6) 1_565 . ?
Cd2 O15 H15A 106.4 . . ?
Cd2 O15 H15B 121.6 . . ?
H15A O15 H15B 110.4 . . ?
Cd3 O16 H16A 170.5 . . ?
Cd3 O16 H16B 62.1 . . ?
H16A O16 H16B 108.4 . . ?
H17A O17 H17B 109.0 . . ?
H19A O19 H19B 107.7 . . ?
O3 Cd1 O1 86.1(2) 2_566 . ?
O3 Cd1 N3 97.8(2) 2_566 . ?
O1 Cd1 N3 120.9(3) . . ?
O3 Cd1 O8 101.2(2) 2_566 . ?
O1 Cd1 O8 92.9(2) . . ?
N3 Cd1 O8 142.2(2) . . ?
O3 Cd1 N4 85.2(2) 2_566 . ?
O1 Cd1 N4 166.5(2) . . ?
N3 Cd1 N4 70.7(3) . . ?
O8 Cd1 N4 78.7(2) . . ?
O3 Cd1 O9 153.4(2) 2_566 . ?
O1 Cd1 O9 101.3(2) . . ?
N3 Cd1 O9 99.9(2) . . ?
O8 Cd1 O9 53.4(2) . . ?
N4 Cd1 O9 82.2(2) . . ?
O2 Cd2 O15 82.9(2) . . ?
O2 Cd2 N2 99.1(2) . . ?
O15 Cd2 N2 89.8(2) . . ?
O2 Cd2 O6 100.5(2) . . ?
O15 Cd2 O6 101.6(2) . . ?
N2 Cd2 O6 158.4(2) . . ?
O2 Cd2 N1 114.4(2) . . ?
O15 Cd2 N1 156.0(2) . . ?
N2 Cd2 N1 71.8(3) . . ?
O6 Cd2 N1 91.8(2) . . ?
O2 Cd2 O7 150.0(2) . . ?
O15 Cd2 O7 85.7(2) . . ?
N2 Cd2 O7 108.5(2) . . ?
O6 Cd2 O7 55.0(2) . . ?
N1 Cd2 O7 85.9(2) . . ?
O2 Cd2 C15 126.9(2) . . ?
O15 Cd2 C15 95.3(2) . . ?
N2 Cd2 C15 134.0(3) . . ?
O6 Cd2 C15 27.6(2) . . ?
N1 Cd2 C15 87.4(2) . . ?
O7 Cd2 C15 27.4(2) . . ?
O11 Cd3 O14 142.1(3) . . ?
O11 Cd3 O16 87.6(3) . . ?
O14 Cd3 O16 84.1(3) . . ?
O11 Cd3 N5 122.3(3) . . ?
O14 Cd3 N5 93.9(3) . . ?
O16 Cd3 N5 86.1(3) . . ?
O11 Cd3 N6 108.0(3) . . ?
O14 Cd3 N6 92.9(3) . . ?
O16 Cd3 N6 156.8(3) . . ?
N5 Cd3 N6 71.1(3) . . ?
O11 Cd3 H16B 74.7 . . ?
O14 Cd3 H16B 84.7 . . ?
O16 Cd3 H16B 21.6 . . ?
N5 Cd3 H16B 107.6 . . ?
N6 Cd3 H16B 177.3 . . ?

loop_
_geom_bond_atom_site_label_1
_geom_bond_atom_site_label_2
_geom_bond_distance
_geom_bond_site_symmetry_2
_geom_bond_publ_flag
C1 C6 1.389(11) . ?
C1 C2 1.404(11) . ?
C1 C7 1.503(11) . ?
C2 C3 1.388(11) . ?
C2 C8 1.503(11) . ?
C3 C4 1.390(12) . ?
C3 H3 0.9300 . ?
C4 C5 1.362(13) . ?
C4 H4 0.9300 . ?
C5 C6 1.393(12) . ?
C5 O5 1.399(9) . ?
C6 H6 0.9300 . ?
C7 O1 1.250(10) . ?
C7 O2 1.265(10) . ?
C8 O4 1.246(11) . ?
C8 O3 1.263(10) . ?
C9 C14 1.359(12) . ?
C9 O5 1.380(10) . ?
C9 C10 1.389(12) . ?
C10 C11 1.381(11) . ?
C10 H10 0.9300 . ?
C11 C12 1.387(11) . ?
C11 H11 0.9300 . ?
C12 C13 1.381(12) . ?
C12 C15 1.502(11) 1_655 ?
C13 C14 1.382(11) . ?
C13 H13 0.9300 . ?
C14 H14 0.9300 . ?
C15 O7 1.249(10) . ?
C15 O6 1.262(10) . ?
C15 C12 1.502(11) 1_455 ?
C15 Cd2 2.716(8) . ?
C16 C17 1.404(12) . ?
C16 C21 1.407(11) . ?
C16 C23 1.516(11) . ?
C17 C18 1.376(12) . ?
C17 H17 0.9300 . ?
C18 C19 1.379(12) . ?
C18 O12 1.400(10) . ?
C19 C20 1.367(12) . ?
C19 H19 0.9300 . ?
C20 C21 1.389(11) . ?
C20 H20 0.9300 . ?
C21 C22 1.498(12) . ?
C22 O8 1.246(10) . ?
C22 O9 1.263(10) . ?
C23 O10 1.230(11) . ?
C23 O11 1.247(10) . ?
C24 C25 1.376(12) . ?
C24 O12 1.384(10) . ?
C24 C29 1.389(12) . ?
C25 C26 1.382(12) . ?
C25 H25 0.9300 . ?
C26 C27 1.392(12) . ?
C26 H26 0.9300 . ?
C27 C28 1.378(12) . ?
C27 C30 1.498(12) . ?
C28 C29 1.395(12) . ?
C28 H28 0.9300 . ?
C29 H29 0.9300 . ?
C30 O14 1.257(12) 1_545 ?
C30 O13 1.258(12) . ?
C31 N1 1.326(12) . ?
C31 C32 1.403(15) . ?
C31 H31 0.9300 . ?
C32 C33 1.343(15) . ?
C32 H32 0.9300 . ?
C33 C34 1.408(15) . ?
C33 H33 0.9300 . ?
C34 C42 1.398(12) . ?
C34 C35 1.456(14) . ?
C35 C36 1.339(16) . ?
C35 H35 0.9300 . ?
C36 C37 1.426(14) . ?
C36 H36 0.9300 . ?
C37 C38 1.393(15) . ?
C37 C41 1.412(11) . ?
C38 C39 1.355(15) . ?
C38 H38 0.9300 . ?
C39 C40 1.407(13) . ?
C39 H39 0.9300 . ?
C40 N2 1.337(12) . ?
C40 H40 0.9300 . ?
C41 N2 1.352(11) . ?
C41 C42 1.450(13) . ?
C42 N1 1.350(10) . ?
C43 N4 1.323(12) . ?
C43 C44 1.392(14) . ?
C43 H43 0.9300 . ?
C44 C45 1.360(16) . ?
C44 H44 0.9300 . ?
C45 C46 1.383(16) . ?
C45 H45 0.9300 . ?
C46 C54 1.422(13) . ?
C46 C47 1.425(15) . ?
C47 C48 1.314(17) . ?
C47 H47 0.9300 . ?
C48 C49 1.453(16) . ?
C48 H48 0.9300 . ?
C49 C50 1.383(16) . ?
C49 C53 1.395(13) . ?
C50 C51 1.361(16) . ?
C50 H50 0.9300 . ?
C51 C52 1.412(14) . ?
C51 H51 0.9300 . ?
C52 N3 1.334(13) . ?
C53 N3 1.356(12) . ?
C53 C54 1.433(14) . ?
C54 N4 1.362(11) . ?
C55 N5 1.337(14) . ?
C55 C56 1.37(2) . ?
C55 H55 0.9300 . ?
C56 C57 1.35(2) . ?
C56 H56 0.9300 . ?
C57 C58 1.42(2) . ?
C57 H57 0.9300 . ?
C58 C59 1.38(2) . ?
C58 C66 1.409(14) . ?
C59 C60 1.33(2) . ?
C59 H59 0.9300 . ?
C60 C61 1.40(2) . ?
C60 H60 0.9300 . ?
C61 C65 1.398(14) . ?
C61 C62 1.43(2) . ?
C62 C63 1.32(2) . ?
C62 H62 0.9300 . ?
C63 C64 1.396(19) . ?
C63 H63 0.9300 . ?
C64 N6 1.305(13) . ?
C64 H64 0.9300 . ?
C65 N6 1.347(11) . ?
C65 C66 1.422(14) . ?
C66 N5 1.349(13) . ?
N1 Cd2 2.345(7) . ?
N2 Cd2 2.310(7) . ?
N3 Cd1 2.296(7) . ?
N4 Cd1 2.446(7) . ?
N5 Cd3 2.336(8) . ?
N6 Cd3 2.340(8) . ?
O1 Cd1 2.263(6) . ?
O2 Cd2 2.251(6) . ?
O3 Cd1 2.245(6) 2_566 ?
O6 Cd2 2.323(6) . ?
O7 Cd2 2.407(6) . ?
O8 Cd1 2.380(6) . ?
O9 Cd1 2.451(6) . ?
O11 Cd3 2.210(7) . ?
O14 C30 1.257(12) 1_565 ?
O14 Cd3 2.226(7) . ?
O15 Cd2 2.310(6) . ?
O15 H15A 0.8459 . ?
O15 H15B 0.8454 . ?
O16 Cd3 2.319(8) . ?
Cd1 O3 2.245(6) 2_566 ?
